data_1568220
loop_
_publ_author_name
'Shukla, Rahul K.'
'Nair, Akshay M.'
'Volla, Chandra M. R.'

_publ_section_title
;
 Pd(ii)-catalyzed &#x3b2;- and &#x3b3;-C-(sp<sup>3</sup>)-H dienylation
 with allenyl acetates.
;
_journal_issue 4
_journal_name_full 'Chemical science'
_journal_page_first 955
_journal_page_last 962
_journal_paper_doi 10.1039/d2sc05188e
_journal_volume 14
_journal_year 2023
_chemical_formula_moiety '0.16(C20 H19 N3 O Pd)'
_chemical_formula_sum 'C H N O Pd'
_chemical_formula_weight 149.43
_space_group_crystal_system monoclinic
_space_group_IT_number 9
_space_group_name_Hall 'C -2yc'
_space_group_name_H-M_alt 'C 1 c 1'
_atom_sites_solution_hydrogens geom
_atom_sites_solution_primary dual
_audit_creation_date 2021-02-24
_audit_creation_method
;
Olex2 1.2
(compiled 2018.05.29 svn.r3508 for OlexSys, GUI svn.r5506)
;
_audit_update_record
;
2021-07-12 deposited with the CCDC.	2022-12-20 downloaded from the CCDC.
;
_cell_angle_alpha 90
_cell_angle_beta 102.717(2)
_cell_angle_gamma 90
_cell_formula_units_Z 49
_cell_length_a 18.5183(3)
_cell_length_b 9.40820(10)
_cell_length_c 20.3888(2)
_cell_measurement_reflns_used 22705
_cell_measurement_temperature 293(2)
_cell_measurement_theta_max 72.7060
_cell_measurement_theta_min 4.4410
_cell_volume 3465.08(8)
_computing_cell_refinement 'CrysAlisPro 1.171.41.93a (Rigaku OD, 2020)'
_computing_data_collection 'CrysAlisPro 1.171.41.93a (Rigaku OD, 2020)'
_computing_data_reduction 'CrysAlisPro 1.171.41.93a (Rigaku OD, 2020)'
_computing_molecular_graphics 'Olex2 (Dolomanov et al., 2009)'
_computing_publication_material 'Olex2 (Dolomanov et al., 2009)'
_computing_structure_refinement 'ShelXL (Sheldrick, 2015)'
_computing_structure_solution 'ShelXT (Sheldrick, 2015)'
_diffrn_ambient_temperature 293(2)
_diffrn_detector 'CCD plate'
_diffrn_measured_fraction_theta_full 0.999
_diffrn_measured_fraction_theta_max 0.985
_diffrn_measurement_details
;
List of Runs (angles in degrees, time in seconds):

  # Type    Start    End  Width  t~exp~   \w     \q     \k     \f   Frames
#--------------------------------------------------------------------------
  1  \w   -191.00 -11.00   0.50    4.00    -- -101.00   0.00 -36.00  360
  2  \w   -122.00  58.00   0.50    4.00    --  -32.00   0.00  36.00  360
  3  \w   -107.00 -11.00   0.50    4.00    -- -101.00  72.00-108.00  192
  4  \w   -104.50 -11.00   0.50    4.00    -- -101.00  72.00 108.00  187
  5  \w   -107.00 -11.00   0.50    4.00    -- -101.00  72.00 -36.00  192
  6  \w    -96.50 -15.50   0.50    4.00    -- -101.00  72.00  36.00  162
  7  \w   -105.50 -22.00   0.50    4.00    -- -101.00  72.00-180.00  167
  8  \w    -65.00  39.00   0.50    4.00    --  -32.00  72.00  36.00  208
  9  \w    -53.00 -21.00   0.50    4.00    --  -32.00  72.00-180.00   64
 10  \w   -189.50 -78.00   0.50    4.00    -- -101.00 -72.00 108.00  223
 11  \w   -188.00 -71.00   0.50    4.00    -- -101.00 -72.00-180.00  234
 12  \w    -40.00 -10.00   0.50    4.00    --  -32.00 -72.00-108.00   60
 13  \w   -189.00 -77.00   0.50    4.00    -- -101.00 -72.00-108.00  224
 14  \w   -191.00-121.00   0.50    4.00    -- -101.00 -72.00 -36.00  140
 15  \w   -191.00-161.00   0.50    4.00    -- -101.00 -72.00  36.00   60
 16  \w   -191.00 -42.00   0.50    4.00    -- -101.00   0.00 108.00  298
 17  \w    -56.00  58.00   0.50    4.00    --  -32.00  72.00-108.00  228
 18  \w   -189.50 -46.00   0.50    4.00    -- -101.00   0.00-108.00  287
 19  \w    -56.00  58.00   0.50    4.00    --  -32.00  72.00 108.00  228
 20  \w    -76.50 -14.50   0.50    4.00    --  -32.00 -72.00 -36.00  124
 21  \w    -79.00   1.00   0.50    4.00    --  -32.00 -72.00  36.00  160
 22  \w    -73.50   2.00   0.50    4.00    --  -32.00 -72.00-180.00  151
 23  \w    -44.00 -14.00   0.50    4.00    --  -32.00 -72.00 108.00   60
 24  \w    -49.00  -2.00   0.50    4.00    --  -32.00  72.00 -36.00   94
 25  \w   -147.00-116.00   0.50    4.00    -- -101.00   0.00  36.00   62
 26  \w   -191.00 -11.00   0.50    4.00    -- -101.00   0.00-180.00  360
 27  \w    -91.00  58.00   0.50    4.00    --  -32.00   0.00 -36.00  298
 28  \w    -88.00 -52.00   0.50    4.00    --  -32.00   0.00 108.00   72
 29  \w    -91.00  58.00   0.50    4.00    --  -32.00   0.00-180.00  298
 30  \w    -16.00  57.00   0.50    4.00    --  -32.00   0.00-108.00  146
;
_diffrn_measurement_device 'abstract diffractometer'
_diffrn_measurement_device_type 'dtrek-CrysAlisPro-abstract goniometer imported rigaku-d*trek images'
_diffrn_measurement_method '\w scans'
_diffrn_orient_matrix_type 'CrysAlisPro convention (1999,Acta A55,543-557)'
_diffrn_orient_matrix_UB_11 0.0380704000
_diffrn_orient_matrix_UB_12 0.1270272000
_diffrn_orient_matrix_UB_13 0.0413317000
_diffrn_orient_matrix_UB_21 0.0081627000
_diffrn_orient_matrix_UB_22 0.0743719000
_diffrn_orient_matrix_UB_23 -0.0652946000
_diffrn_orient_matrix_UB_31 -0.0758518000
_diffrn_orient_matrix_UB_32 0.0718290000
_diffrn_orient_matrix_UB_33 -0.0054660000
_diffrn_radiation_monochromator graphite
_diffrn_radiation_probe x-ray
_diffrn_radiation_type CuK\a
_diffrn_radiation_wavelength 1.54184
_diffrn_reflns_av_R_equivalents 0.0725
_diffrn_reflns_av_unetI/netI 0.0365
_diffrn_reflns_Laue_measured_fraction_full 0.999
_diffrn_reflns_Laue_measured_fraction_max 0.985
_diffrn_reflns_limit_h_max 21
_diffrn_reflns_limit_h_min -22
_diffrn_reflns_limit_k_max 11
_diffrn_reflns_limit_k_min -11
_diffrn_reflns_limit_l_max 25
_diffrn_reflns_limit_l_min -25
_diffrn_reflns_number 28806
_diffrn_reflns_point_group_measured_fraction_full 0.934
_diffrn_reflns_point_group_measured_fraction_max 0.913
_diffrn_reflns_theta_full 67.684
_diffrn_reflns_theta_max 72.833
_diffrn_reflns_theta_min 4.446
_diffrn_source 'fine-focus sealed X-ray tube'
_diffrn_source_type 'Enhance (Cu) X-ray Source'
_exptl_absorpt_coefficient_mu 50.579
_exptl_absorpt_correction_T_max 1.00000
_exptl_absorpt_correction_T_min 0.18402
_exptl_absorpt_correction_type multi-scan
_exptl_absorpt_process_details
;
CrysAlisPro 1.171.41.93a (Rigaku Oxford Diffraction, 2020)
Empirical absorption correction using spherical harmonics,
implemented in SCALE3 ABSPACK scaling algorithm.
;
_exptl_crystal_density_diffrn 3.509
_exptl_crystal_F_000 3332
_refine_diff_density_max 2.351
_refine_diff_density_min -1.767
_refine_diff_density_rms 0.219
_refine_ls_abs_structure_details
;
 Flack x determined using 2658 quotients [(I+)-(I-)]/[(I+)+(I-)]
 (Parsons, Flack and Wagner, Acta Cryst. B69 (2013) 249-259).
;
_refine_ls_abs_structure_Flack 0.480(12)
_refine_ls_extinction_method none
_refine_ls_goodness_of_fit_ref 1.043
_refine_ls_hydrogen_treatment constr
_refine_ls_matrix_type full
_refine_ls_number_parameters 451
_refine_ls_number_reflns 6293
_refine_ls_number_restraints 2
_refine_ls_restrained_S_all 1.043
_refine_ls_R_factor_all 0.0868
_refine_ls_R_factor_gt 0.0843
_refine_ls_shift/su_max 0.229
_refine_ls_shift/su_mean 0.002
_refine_ls_structure_factor_coef Fsqd
_refine_ls_weighting_details 'w=1/[\s^2^(Fo^2^)+(0.1298P)^2^+68.9338P] where P=(Fo^2^+2Fc^2^)/3'
_refine_ls_weighting_scheme calc
_refine_ls_wR_factor_gt 0.2167
_refine_ls_wR_factor_ref 0.2221
_reflns_Friedel_coverage 0.851
_reflns_Friedel_fraction_full 0.868
_reflns_Friedel_fraction_max 0.840
_reflns_number_gt 6175
_reflns_number_total 6293
_reflns_threshold_expression 'I > 2\s(I)'
_cod_data_source_file d2sc05188e2.cif
_cod_data_source_block cmrv-rs-py_cu_autored
_cod_depositor_comments 'Adding full bibliography for 1568218--1568220.cif.'
_cod_database_code 1568220
_shelx_shelxl_version_number 2014/7
_chemical_oxdiff_formula 'C H N O Pd'
_shelx_space_group_comment
;
The symmetry employed for this shelxl refinement is uniquely defined
by the following loop, which should always be used as a source of
symmetry information in preference to the above space-group names.
They are only intended as comments.
;
_reflns_odcompleteness_completeness 98.39
_reflns_odcompleteness_iscentric 1
_reflns_odcompleteness_theta 72.68
_olex2_refinement_description
;
1. Fixed Uiso
 At 1.2 times of:
  All C(H) groups, All C(H,H) groups
2.a Ternary CH refined with riding coordinates:
 C00L(H00L), C015(H015), C01A(H01I), C01E(H01L)
2.b Secondary CH2 refined with riding coordinates:
 C00U(H00A,H00B), C018(H01E,H01F), C019(H01G,H01H), C01B(H01A,H01B), C01C(H01C,
 H01D), C01D(H01J,H01K)
2.c Aromatic/amide H refined with riding coordinates:
 C00D(H00D), C00E(H00E), C00G(H00G), C00I(H00I), C00J(H00J), C00M(H00M),
 C00O(H00O), C00P(H00P), C00Q(H00Q), C00R(H00R), C00S(H00S), C00T(H00T),
 C00W(H00W), C00X(H00X), C00Y(H00Y), C00Z(H00Z), C011(H011), C012(H012),
 C013(H013), C014(H014), C016(H016), C017(H017)
;
_olex2_submission_special_instructions 'No special instructions were received'
_oxdiff_exptl_absorpt_empirical_details
;
Empirical correction (ABSPACK) includes:
- Absorption correction using spherical harmonics
- Frame scaling
- Detector area scaling
;
_oxdiff_exptl_absorpt_empirical_full_max 3.103
_oxdiff_exptl_absorpt_empirical_full_min 0.351

loop_
_space_group_symop_operation_xyz
'x, y, z'
'x, -y, z+1/2'
'x+1/2, y+1/2, z'
'x+1/2, -y+1/2, z+1/2'

loop_
_atom_site_label
_atom_site_type_symbol
_atom_site_fract_x
_atom_site_fract_y
_atom_site_fract_z
_atom_site_U_iso_or_equiv
_atom_site_adp_type
_atom_site_occupancy
_atom_site_site_symmetry_order
_atom_site_calc_flag
_atom_site_refinement_flags_posn
_atom_site_refinement_flags_adp
_atom_site_refinement_flags_occupancy
_atom_site_disorder_assembly
_atom_site_disorder_group
Pd01 Pd 0.71430(7) 0.25073(14) 0.51839(6) 0.0405(4) Uani 1 1 d . . . . .
Pd02 Pd 0.77211(6) 0.71345(17) 0.48910(5) 0.0487(4) Uani 1 1 d . . . . .
N003 N 0.7359(8) 0.1647(17) 0.4352(6) 0.034(3) Uani 1 1 d . . . . .
O004 O 0.6576(7) 0.9215(15) 0.6080(6) 0.048(3) Uani 1 1 d . . . . .
O005 O 0.8279(7) 0.0481(14) 0.3948(6) 0.043(3) Uani 1 1 d . . . . .
N006 N 0.6152(9) 0.3039(16) 0.4464(7) 0.038(3) Uani 1 1 d . . . . .
N007 N 0.8786(8) 0.6918(17) 0.5562(8) 0.039(3) Uani 1 1 d . . . . .
C008 C 0.5578(12) 0.276(2) 0.3284(11) 0.044(4) Uani 1 1 d . . . . .
N009 N 0.6937(10) 0.3363(19) 0.6047(8) 0.050(4) Uani 1 1 d . . . . .
N00A N 0.7481(9) 0.8028(18) 0.5694(7) 0.040(3) Uani 1 1 d . . . . .
N00B N 0.7938(8) 0.622(2) 0.4036(7) 0.047(4) Uani 1 1 d . . . . .
C00C C 0.6190(12) 0.2534(18) 0.3859(10) 0.034(4) Uani 1 1 d . . . . .
C00D C 0.8025(10) 0.8683(18) 0.6879(7) 0.036(4) Uani 1 1 d . . . . .
H00D H 0.7587 0.9089 0.6942 0.044 Uiso 1 1 calc R . . . .
C00E C 0.6840(13) 0.479(3) 0.6088(12) 0.060(6) Uani 1 1 d . . . . .
H00E H 0.6888 0.5364 0.5728 0.072 Uiso 1 1 calc R . . . .
C00F C 0.6822(9) 0.1779(18) 0.3772(8) 0.029(3) Uani 1 1 d . . . . .
C00G C 0.8666(10) 0.8659(19) 0.7413(8) 0.037(4) Uani 1 1 d . . . . .
H00G H 0.8645 0.9078 0.7822 0.044 Uiso 1 1 calc R . . . .
C00H C 0.8041(12) 0.1008(19) 0.4422(9) 0.045(4) Uani 1 1 d . . . . .
C00I C 0.9312(11) 0.804(2) 0.7342(9) 0.047(4) Uani 1 1 d . . . . .
H00I H 0.9724 0.8036 0.7699 0.056 Uiso 1 1 calc R . . . .
C00J C 0.9402(11) 0.634(2) 0.5493(10) 0.048(4) Uani 1 1 d . . . . .
H00J H 0.9426 0.6003 0.5069 0.058 Uiso 1 1 calc R . . . .
C00K C 0.8747(10) 0.7480(14) 0.6195(9) 0.027(3) Uani 1 1 d . . . . .
C00L C 0.8133(11) 0.173(3) 0.5679(9) 0.049(5) Uani 1 1 d . . . . .
H00L H 0.8041 0.1043 0.6012 0.058 Uiso 1 1 calc R . . . .
C00M C 0.6826(11) 0.1234(19) 0.3142(8) 0.040(4) Uani 1 1 d . . . . .
H00M H 0.7235 0.0717 0.3083 0.048 Uiso 1 1 calc R . . . .
C00N C 0.8063(10) 0.8097(17) 0.6267(8) 0.034(4) Uani 1 1 d . . . . .
C00O C 0.8446(13) 0.505(3) 0.2980(11) 0.062(6) Uani 1 1 d . . . . .
H00O H 0.8604 0.4646 0.2619 0.075 Uiso 1 1 calc R . . . .
C00P C 0.6247(10) 0.143(2) 0.2606(8) 0.040(4) Uani 1 1 d . . . . .
H00P H 0.6270 0.1044 0.2191 0.048 Uiso 1 1 calc R . . . .
C00Q C 0.8001(13) 0.484(2) 0.3990(10) 0.053(5) Uani 1 1 d . . . . .
H00Q H 0.7880 0.4260 0.4319 0.063 Uiso 1 1 calc R . . . .
C00R C 0.4959(12) 0.400(2) 0.4054(12) 0.058(5) Uani 1 1 d . . . . .
H00R H 0.4549 0.4465 0.4145 0.069 Uiso 1 1 calc R . . . .
C00S C 0.8250(15) 0.422(3) 0.3449(11) 0.063(6) Uani 1 1 d . . . . .
H00S H 0.8279 0.3234 0.3418 0.076 Uiso 1 1 calc R . . . .
C00T C 0.5568(10) 0.372(2) 0.4558(10) 0.044(4) Uani 1 1 d . . . . .
H00T H 0.5566 0.4034 0.4990 0.053 Uiso 1 1 calc R . . . .
C00U C 0.8701(19) 0.270(4) 0.602(2) 0.094(12) Uani 1 1 d . . . . .
H00A H 0.8706 0.2735 0.6496 0.112 Uiso 1 1 calc R . . . .
H00B H 0.8602 0.3655 0.5837 0.112 Uiso 1 1 calc R . . . .
C00V C 0.6784(12) 0.853(3) 0.5662(8) 0.064(7) Uani 1 1 d . . . . .
C00W C 0.5637(13) 0.219(2) 0.2664(11) 0.053(5) Uani 1 1 d . . . . .
H00W H 0.5255 0.2326 0.2288 0.064 Uiso 1 1 calc R . . . .
C00X C 0.6670(15) 0.542(3) 0.6651(13) 0.068(6) Uani 1 1 d . . . . .
H00X H 0.6600 0.6401 0.6660 0.081 Uiso 1 1 calc R . . . .
C00Y C 1.0029(12) 0.617(3) 0.6014(12) 0.065(7) Uani 1 1 d . . . . .
H00Y H 1.0454 0.5725 0.5946 0.078 Uiso 1 1 calc R . . . .
C00Z C 0.4972(12) 0.355(3) 0.3391(11) 0.057(5) Uani 1 1 d . . . . .
H00Z H 0.4582 0.3770 0.3033 0.068 Uiso 1 1 calc R . . . .
C010 C 0.9351(13) 0.740(2) 0.6726(10) 0.044(4) Uani 1 1 d . . . . .
C011 C 0.9988(11) 0.669(3) 0.6610(12) 0.062(6) Uani 1 1 d . . . . .
H011 H 1.0395 0.6592 0.6967 0.075 Uiso 1 1 calc R . . . .
C012 C 0.6858(15) 0.258(3) 0.6570(12) 0.059(6) Uani 1 1 d . . . . .
H012 H 0.6909 0.1597 0.6549 0.071 Uiso 1 1 calc R . . . .
C013 C 0.6703(15) 0.317(3) 0.7135(13) 0.073(7) Uani 1 1 d . . . . .
H013 H 0.6663 0.2591 0.7494 0.088 Uiso 1 1 calc R . . . .
C014 C 0.8171(15) 0.709(2) 0.3580(12) 0.060(6) Uani 1 1 d . . . . .
H014 H 0.8170 0.8067 0.3632 0.072 Uiso 1 1 calc R . . . .
C015 C 0.8462(10) 0.088(2) 0.5128(9) 0.050(5) Uani 1 1 d . . . . .
H015 H 0.8496 -0.0125 0.5251 0.061 Uiso 1 1 calc R . . . .
C016 C 0.6605(15) 0.463(3) 0.7185(11) 0.071(7) Uani 1 1 d . . . . .
H016 H 0.6500 0.5037 0.7569 0.085 Uiso 1 1 calc R . . . .
C017 C 0.8412(16) 0.647(3) 0.3034(13) 0.073(7) Uani 1 1 d . . . . .
H017 H 0.8547 0.7051 0.2711 0.088 Uiso 1 1 calc R . . . .
C018 C 0.5572(17) 0.848(5) 0.3964(14) 0.106(14) Uani 1 1 d . . . . .
H01E H 0.5525 0.9210 0.3620 0.127 Uiso 1 1 calc R . . . .
H01F H 0.5116 0.7939 0.3896 0.127 Uiso 1 1 calc R . . . .
C019 C 0.5771(16) 0.910(4) 0.4651(12) 0.092(11) Uani 1 1 d . . . . .
H01G H 0.6076 0.9943 0.4662 0.110 Uiso 1 1 calc R . . . .
H01H H 0.5333 0.9341 0.4816 0.110 Uiso 1 1 calc R . . . .
C01A C 0.6578(14) 0.722(3) 0.4536(12) 0.066(7) Uani 1 1 d . . . . .
H01I H 0.6440 0.6226 0.4580 0.079 Uiso 1 1 calc R . . . .
C01B C 0.9253(12) 0.148(5) 0.5216(14) 0.110(16) Uani 1 1 d . . . . .
H01A H 0.9277 0.2163 0.4867 0.132 Uiso 1 1 calc R . . . .
H01B H 0.9600 0.0714 0.5195 0.132 Uiso 1 1 calc R . . . .
C01C C 0.9435(14) 0.219(3) 0.5914(13) 0.072(9) Uani 1 1 d . . . . .
H01C H 0.9654 0.1512 0.6259 0.086 Uiso 1 1 calc R . . . .
H01D H 0.9775 0.2976 0.5921 0.086 Uiso 1 1 calc R . . . .
C01D C 0.6291(16) 0.745(6) 0.3975(17) 0.17(3) Uani 1 1 d . . . . .
H01J H 0.6133 0.6570 0.3741 0.209 Uiso 1 1 calc R . . . .
H01K H 0.6636 0.7921 0.3750 0.209 Uiso 1 1 calc R . . . .
C01E C 0.6176(18) 0.796(4) 0.5032(14) 0.093(10) Uani 1 1 d . . . . .
H01L H 0.5837 0.7296 0.5180 0.112 Uiso 1 1 calc R . . . .

loop_
_atom_site_aniso_label
_atom_site_aniso_U_11
_atom_site_aniso_U_22
_atom_site_aniso_U_33
_atom_site_aniso_U_23
_atom_site_aniso_U_13
_atom_site_aniso_U_12
Pd01 0.0436(8) 0.0525(6) 0.0241(6) -0.0079(5) 0.0046(5) 0.0130(5)
Pd02 0.0441(8) 0.0694(8) 0.0285(6) -0.0214(7) -0.0011(5) 0.0222(7)
N003 0.036(8) 0.060(9) 0.012(6) -0.015(6) 0.014(5) 0.014(7)
O004 0.044(8) 0.068(8) 0.033(6) -0.012(6) 0.008(5) 0.024(6)
O005 0.042(7) 0.060(7) 0.026(6) -0.009(5) 0.004(5) 0.019(6)
N006 0.045(9) 0.039(7) 0.028(7) -0.003(6) 0.005(6) -0.002(6)
N007 0.017(7) 0.051(8) 0.046(9) -0.005(7) 0.000(6) 0.000(6)
C008 0.036(11) 0.054(10) 0.041(11) 0.005(8) 0.006(8) -0.001(8)
N009 0.053(11) 0.051(9) 0.045(9) -0.009(7) 0.010(7) 0.000(8)
N00A 0.039(9) 0.051(9) 0.027(7) 0.000(7) -0.002(6) 0.013(7)
N00B 0.028(8) 0.102(14) 0.016(6) -0.026(7) 0.013(5) 0.008(8)
C00C 0.043(11) 0.023(7) 0.039(10) 0.002(6) 0.017(8) 0.004(7)
C00D 0.042(10) 0.045(9) 0.022(7) -0.001(6) 0.006(7) 0.001(7)
C00E 0.056(14) 0.079(15) 0.051(12) -0.017(11) 0.025(10) 0.013(11)
C00F 0.027(8) 0.035(7) 0.026(7) -0.001(6) 0.006(6) 0.006(6)
C00G 0.045(10) 0.044(9) 0.023(7) 0.003(6) 0.010(7) -0.006(7)
C00H 0.058(13) 0.044(9) 0.031(9) -0.006(7) 0.003(8) 0.003(8)
C00I 0.033(10) 0.077(13) 0.025(8) 0.003(8) -0.006(7) -0.006(9)
C00J 0.044(11) 0.058(11) 0.047(10) -0.009(8) 0.019(8) 0.015(9)
C00K 0.025(9) 0.025(7) 0.030(9) 0.001(5) 0.005(7) -0.005(5)
C00L 0.033(10) 0.096(16) 0.018(8) 0.009(9) 0.007(7) 0.005(10)
C00M 0.052(11) 0.045(9) 0.026(8) 0.001(6) 0.012(7) 0.002(7)
C00N 0.043(10) 0.030(7) 0.027(7) 0.004(6) 0.002(7) -0.002(7)
C00O 0.063(14) 0.084(16) 0.047(11) -0.037(11) 0.027(10) -0.004(11)
C00P 0.037(10) 0.056(10) 0.029(8) 0.000(7) 0.009(7) 0.000(8)
C00Q 0.069(14) 0.054(11) 0.036(9) -0.020(8) 0.015(9) 0.005(10)
C00R 0.036(11) 0.068(13) 0.069(14) -0.007(10) 0.012(9) 0.021(9)
C00S 0.086(17) 0.063(13) 0.047(11) -0.017(10) 0.028(11) 0.001(12)
C00T 0.035(10) 0.054(10) 0.045(10) -0.008(8) 0.015(8) 0.006(8)
C00U 0.059(19) 0.13(3) 0.08(2) -0.05(2) 0.001(16) 0.015(18)
C00V 0.054(13) 0.118(19) 0.017(7) -0.014(9) -0.001(7) 0.052(13)
C00W 0.053(13) 0.071(13) 0.032(10) 0.016(9) -0.001(9) -0.002(10)
C00X 0.066(16) 0.072(15) 0.066(15) -0.028(12) 0.014(12) 0.003(12)
C00Y 0.022(9) 0.104(18) 0.063(14) -0.019(13) 0.000(9) 0.009(10)
C00Z 0.040(11) 0.075(14) 0.051(11) 0.001(10) -0.001(9) 0.004(10)
C010 0.042(12) 0.059(11) 0.030(10) 0.004(7) 0.006(8) 0.001(8)
C011 0.027(10) 0.098(17) 0.056(12) 0.006(12) -0.001(8) 0.011(10)
C012 0.068(16) 0.081(15) 0.037(11) -0.018(9) 0.029(11) -0.001(11)
C013 0.075(17) 0.10(2) 0.050(13) -0.024(13) 0.028(12) -0.021(15)
C014 0.071(16) 0.060(12) 0.054(13) -0.026(10) 0.027(12) -0.014(11)
C015 0.039(10) 0.072(13) 0.039(9) -0.008(8) 0.005(7) 0.025(9)
C016 0.078(16) 0.097(18) 0.044(11) -0.034(12) 0.031(11) -0.005(14)
C017 0.10(2) 0.076(16) 0.061(13) -0.034(12) 0.046(14) -0.024(14)
C018 0.061(17) 0.20(4) 0.056(15) -0.05(2) 0.003(13) 0.04(2)
C019 0.076(19) 0.15(3) 0.048(13) -0.027(15) 0.004(12) 0.052(19)
C01A 0.051(14) 0.11(2) 0.036(12) 0.012(11) 0.001(10) -0.009(13)
C01B 0.017(10) 0.24(4) 0.068(16) -0.08(2) 0.002(10) 0.029(17)
C01C 0.042(13) 0.12(3) 0.050(13) -0.028(13) -0.007(10) -0.003(13)
C01D 0.039(15) 0.37(7) 0.09(2) -0.15(3) -0.036(15) 0.10(3)
C01E 0.09(2) 0.14(3) 0.060(16) -0.054(17) 0.040(16) 0.00(2)

loop_
_atom_type_symbol
_atom_type_description
_atom_type_scat_dispersion_real
_atom_type_scat_dispersion_imag
_atom_type_scat_source
C C 0.0181 0.0091 'International Tables Vol C Tables 4.2.6.8 and 6.1.1.4'
H H 0.0000 0.0000 'International Tables Vol C Tables 4.2.6.8 and 6.1.1.4'
N N 0.0311 0.0180 'International Tables Vol C Tables 4.2.6.8 and 6.1.1.4'
O O 0.0492 0.0322 'International Tables Vol C Tables 4.2.6.8 and 6.1.1.4'
Pd Pd 0.1215 3.9337 'International Tables Vol C Tables 4.2.6.8 and 6.1.1.4'

loop_
_geom_angle_atom_site_label_1
_geom_angle_atom_site_label_2
_geom_angle_atom_site_label_3
_geom_angle
_geom_angle_site_symmetry_1
_geom_angle_site_symmetry_3
_geom_angle_publ_flag
N003 Pd01 N006 79.3(6) . . ?
N003 Pd01 N009 178.9(7) . . ?
N003 Pd01 C00L 87.1(7) . . ?
N009 Pd01 N006 101.8(7) . . ?
C00L Pd01 N006 166.3(7) . . ?
C00L Pd01 N009 91.9(7) . . ?
N00A Pd02 N007 81.7(6) . . ?
N00A Pd02 N00B 178.2(6) . . ?
N00A Pd02 C01A 82.8(9) . . ?
N00B Pd02 N007 100.1(6) . . ?
N00B Pd02 C01A 95.4(9) . . ?
C01A Pd02 N007 161.0(8) . . ?
C00F N003 Pd01 116.9(11) . . ?
C00F N003 C00H 127.0(13) . . ?
C00H N003 Pd01 116.1(11) . . ?
C00C N006 Pd01 109.7(13) . . ?
C00T N006 Pd01 128.7(13) . . ?
C00T N006 C00C 121.5(17) . . ?
C00J N007 Pd02 132.5(14) . . ?
C00J N007 C00K 118.7(16) . . ?
C00K N007 Pd02 108.8(11) . . ?
C00W C008 C00C 118.0(19) . . ?
C00W C008 C00Z 125(2) . . ?
C00Z C008 C00C 117.4(19) . . ?
C00E N009 Pd01 119.5(15) . . ?
C012 N009 Pd01 123.0(14) . . ?
C012 N009 C00E 117.4(19) . . ?
C00N N00A Pd02 115.8(12) . . ?
C00V N00A Pd02 119.5(12) . . ?
C00V N00A C00N 124.7(16) . . ?
C00Q N00B Pd02 120.9(14) . . ?
C00Q N00B C014 119.6(16) . . ?
C014 N00B Pd02 118.0(14) . . ?
N006 C00C C008 120.0(18) . . ?
N006 C00C C00F 120.5(18) . . ?
C00F C00C C008 119.4(17) . . ?
C00G C00D H00D 120.5 . . ?
C00N C00D H00D 120.5 . . ?
C00N C00D C00G 119.1(16) . . ?
N009 C00E H00E 119.1 . . ?
N009 C00E C00X 122(2) . . ?
C00X C00E H00E 119.1 . . ?
N003 C00F C00C 113.6(15) . . ?
N003 C00F C00M 127.9(15) . . ?
C00M C00F C00C 118.5(16) . . ?
C00D C00G H00G 119.1 . . ?
C00I C00G C00D 121.8(16) . . ?
C00I C00G H00G 119.1 . . ?
N003 C00H C015 114.1(15) . . ?
O005 C00H N003 124.4(15) . . ?
O005 C00H C015 121.3(17) . . ?
C00G C00I H00I 120.2 . . ?
C00G C00I C010 119.6(17) . . ?
C010 C00I H00I 120.2 . . ?
N007 C00J H00J 117.8 . . ?
N007 C00J C00Y 124.4(19) . . ?
C00Y C00J H00J 117.8 . . ?
N007 C00K C00N 118.1(15) . . ?
C010 C00K N007 120.1(17) . . ?
C010 C00K C00N 121.9(17) . . ?
Pd01 C00L H00L 107.8 . . ?
C00U C00L Pd01 120(2) . . ?
C00U C00L H00L 107.8 . . ?
C00U C00L C015 107.6(19) . . ?
C015 C00L Pd01 105.8(11) . . ?
C015 C00L H00L 107.8 . . ?
C00F C00M H00M 119.1 . . ?
C00P C00M C00F 121.9(17) . . ?
C00P C00M H00M 119.1 . . ?
N00A C00N C00K 115.6(15) . . ?
C00D C00N N00A 125.9(17) . . ?
C00D C00N C00K 118.5(15) . . ?
C00S C00O H00O 120.1 . . ?
C017 C00O H00O 120.1 . . ?
C017 C00O C00S 119.7(19) . . ?
C00M C00P H00P 119.3 . . ?
C00W C00P C00M 121.4(17) . . ?
C00W C00P H00P 119.3 . . ?
N00B C00Q H00Q 119.4 . . ?
N00B C00Q C00S 121(2) . . ?
C00S C00Q H00Q 119.4 . . ?
C00T C00R H00R 120.9 . . ?
C00T C00R C00Z 118.1(18) . . ?
C00Z C00R H00R 120.9 . . ?
C00O C00S C00Q 120(2) . . ?
C00O C00S H00S 120.1 . . ?
C00Q C00S H00S 120.1 . . ?
N006 C00T C00R 123.6(18) . . ?
N006 C00T H00T 118.2 . . ?
C00R C00T H00T 118.2 . . ?
C00L C00U H00A 110.1 . . ?
C00L C00U H00B 110.1 . . ?
C00L C00U C01C 108(2) . . ?
H00A C00U H00B 108.4 . . ?
C01C C00U H00A 110.1 . . ?
C01C C00U H00B 110.1 . . ?
O004 C00V N00A 127.1(18) . . ?
O004 C00V C01E 118.1(19) . . ?
N00A C00V C01E 114.3(17) . . ?
C008 C00W H00W 119.7 . . ?
C00P C00W C008 121(2) . . ?
C00P C00W H00W 119.7 . . ?
C00E C00X H00X 119.7 . . ?
C016 C00X C00E 121(2) . . ?
C016 C00X H00X 119.7 . . ?
C00J C00Y H00Y 121.6 . . ?
C011 C00Y C00J 117(2) . . ?
C011 C00Y H00Y 121.6 . . ?
C008 C00Z C00R 119.2(19) . . ?
C008 C00Z H00Z 120.4 . . ?
C00R C00Z H00Z 120.4 . . ?
C00I C010 C011 124(2) . . ?
C00K C010 C00I 119.0(19) . . ?
C00K C010 C011 117.2(19) . . ?
C00Y C011 C010 123(2) . . ?
C00Y C011 H011 118.6 . . ?
C010 C011 H011 118.6 . . ?
N009 C012 H012 119.1 . . ?
N009 C012 C013 122(2) . . ?
C013 C012 H012 119.1 . . ?
C012 C013 H013 119.3 . . ?
C012 C013 C016 121(3) . . ?
C016 C013 H013 119.3 . . ?
N00B C014 H014 120.3 . . ?
N00B C014 C017 119(2) . . ?
C017 C014 H014 120.3 . . ?
C00H C015 C00L 116.2(15) . . ?
C00H C015 H015 108.4 . . ?
C00H C015 C01B 112(2) . . ?
C00L C015 H015 108.4 . . ?
C01B C015 C00L 103.7(17) . . ?
C01B C015 H015 108.4 . . ?
C00X C016 C013 117(2) . . ?
C00X C016 H016 121.6 . . ?
C013 C016 H016 121.6 . . ?
C00O C017 C014 120(2) . . ?
C00O C017 H017 120.0 . . ?
C014 C017 H017 120.0 . . ?
H01E C018 H01F 109.4 . . ?
C019 C018 H01E 111.6 . . ?
C019 C018 H01F 111.6 . . ?
C019 C018 C01D 101(2) . . ?
C01D C018 H01E 111.6 . . ?
C01D C018 H01F 111.6 . . ?
C018 C019 H01G 111.4 . . ?
C018 C019 H01H 111.4 . . ?
H01G C019 H01H 109.2 . . ?
C01E C019 C018 102(3) . . ?
C01E C019 H01G 111.4 . . ?
C01E C019 H01H 111.4 . . ?
Pd02 C01A H01I 101.3 . . ?
C01D C01A Pd02 124(3) . . ?
C01D C01A H01I 101.3 . . ?
C01D C01A C01E 112(3) . . ?
C01E C01A Pd02 112.9(19) . . ?
C01E C01A H01I 101.3 . . ?
C015 C01B H01A 110.5 . . ?
C015 C01B H01B 110.5 . . ?
C015 C01B C01C 105.9(19) . . ?
H01A C01B H01B 108.7 . . ?
C01C C01B H01A 110.5 . . ?
C01C C01B H01B 110.5 . . ?
C00U C01C C01B 105(2) . . ?
C00U C01C H01C 110.8 . . ?
C00U C01C H01D 110.8 . . ?
C01B C01C H01C 110.8 . . ?
C01B C01C H01D 110.8 . . ?
H01C C01C H01D 108.9 . . ?
C018 C01D H01J 110.0 . . ?
C018 C01D H01K 110.0 . . ?
C01A C01D C018 108(2) . . ?
C01A C01D H01J 110.0 . . ?
C01A C01D H01K 110.0 . . ?
H01J C01D H01K 108.4 . . ?
C00V C01E H01L 110.4 . . ?
C019 C01E C00V 112(3) . . ?
C019 C01E C01A 105(2) . . ?
C019 C01E H01L 110.5 . . ?
C01A C01E C00V 109(2) . . ?
C01A C01E H01L 110.4 . . ?

loop_
_geom_bond_atom_site_label_1
_geom_bond_atom_site_label_2
_geom_bond_distance
_geom_bond_site_symmetry_2
_geom_bond_publ_flag
Pd01 N003 1.997(11) . ?
Pd01 N006 2.142(16) . ?
Pd01 N009 2.047(17) . ?
Pd01 C00L 2.02(2) . ?
Pd02 N007 2.148(15) . ?
Pd02 N00A 1.976(16) . ?
Pd02 N00B 2.063(12) . ?
Pd02 C01A 2.08(3) . ?
N003 C00F 1.37(2) . ?
N003 C00H 1.38(2) . ?
O004 C00V 1.20(2) . ?
O005 C00H 1.25(2) . ?
N006 C00C 1.34(2) . ?
N006 C00T 1.31(2) . ?
N007 C00J 1.30(2) . ?
N007 C00K 1.41(2) . ?
C008 C00C 1.46(3) . ?
C008 C00W 1.40(3) . ?
C008 C00Z 1.40(3) . ?
N009 C00E 1.36(3) . ?
N009 C012 1.33(3) . ?
N00A C00N 1.41(2) . ?
N00A C00V 1.36(2) . ?
N00B C00Q 1.30(3) . ?
N00B C014 1.38(3) . ?
C00C C00F 1.41(3) . ?
C00D H00D 0.9300 . ?
C00D C00G 1.42(2) . ?
C00D C00N 1.38(2) . ?
C00E H00E 0.9300 . ?
C00E C00X 1.39(3) . ?
C00F C00M 1.38(2) . ?
C00G H00G 0.9300 . ?
C00G C00I 1.37(3) . ?
C00H C015 1.48(2) . ?
C00I H00I 0.9300 . ?
C00I C010 1.41(3) . ?
C00J H00J 0.9300 . ?
C00J C00Y 1.40(3) . ?
C00K C00N 1.43(3) . ?
C00K C010 1.38(3) . ?
C00L H00L 0.9800 . ?
C00L C00U 1.45(4) . ?
C00L C015 1.60(3) . ?
C00M H00M 0.9300 . ?
C00M C00P 1.37(2) . ?
C00O H00O 0.9300 . ?
C00O C00S 1.35(3) . ?
C00O C017 1.34(4) . ?
C00P H00P 0.9300 . ?
C00P C00W 1.36(3) . ?
C00Q H00Q 0.9300 . ?
C00Q C00S 1.41(3) . ?
C00R H00R 0.9300 . ?
C00R C00T 1.37(3) . ?
C00R C00Z 1.42(3) . ?
C00S H00S 0.9300 . ?
C00T H00T 0.9300 . ?
C00U H00A 0.9700 . ?
C00U H00B 0.9700 . ?
C00U C01C 1.50(4) . ?
C00V C01E 1.60(3) . ?
C00W H00W 0.9300 . ?
C00X H00X 0.9300 . ?
C00X C016 1.35(4) . ?
C00Y H00Y 0.9300 . ?
C00Y C011 1.33(3) . ?
C00Z H00Z 0.9300 . ?
C010 C011 1.42(3) . ?
C011 H011 0.9300 . ?
C012 H012 0.9300 . ?
C012 C013 1.37(3) . ?
C013 H013 0.9300 . ?
C013 C016 1.39(4) . ?
C014 H014 0.9300 . ?
C014 C017 1.41(3) . ?
C015 H015 0.9800 . ?
C015 C01B 1.54(4) . ?
C016 H016 0.9300 . ?
C017 H017 0.9300 . ?
C018 H01E 0.9700 . ?
C018 H01F 0.9700 . ?
C018 C019 1.49(3) . ?
C018 C01D 1.64(4) . ?
C019 H01G 0.9700 . ?
C019 H01H 0.9700 . ?
C019 C01E 1.44(5) . ?
C01A H01I 0.9800 . ?
C01A C01D 1.17(4) . ?
C01A C01E 1.55(4) . ?
C01B H01A 0.9700 . ?
C01B H01B 0.9700 . ?
C01B C01C 1.54(3) . ?
C01C H01C 0.9700 . ?
C01C H01D 0.9700 . ?
C01D H01J 0.9700 . ?
C01D H01K 0.9700 . ?
C01E H01L 0.9800 . ?
